data_4128451
loop_
_publ_author_name
'Aldrich, Thomas J.'
'Matta, Micaela'
'Zhu, Weigang'
'Swick, Steven M.'
'Stern, Charlotte L.'
'Schatz, George C.'
'Facchetti, Antonio'
'Melkonyan, Ferdinand S.'
'Marks, Tobin J.'

_publ_section_title
;
 Fluorination Effects on Indacenodithienothiophene Acceptor Packing and
 Electronic Structure, End-Group Redistribution, and Solar Cell
 Photovoltaic Response.
;
_journal_issue 7
_journal_name_full 'Journal of the American Chemical Society'
_journal_page_first 3274
_journal_page_last 3287
_journal_paper_doi 10.1021/jacs.8b13653
_journal_volume 141
_journal_year 2019
_chemical_formula_moiety '2(C47 H41 N2 O S2), 2(C H2 Br2)'
_chemical_formula_sum 'C96 H86 Br4 N4 O2 S4'
_chemical_formula_weight 1775.56
_chemical_name_systematic ITIC-0F
_space_group_crystal_system triclinic
_space_group_IT_number 2
_space_group_name_Hall '-P 1'
_space_group_name_H-M_alt 'P -1'
_atom_sites_solution_hydrogens geom
_atom_sites_solution_primary dual
_audit_creation_date 2017-12-15
_audit_creation_method
;
Olex2 1.2
(compiled 2017.08.10 svn.r3458 for OlexSys, GUI svn.r5381)
;
_audit_update_record
;
2018-12-18 deposited with the CCDC.
2018-12-18 downloaded from the CCDC.
;
_cell_angle_alpha 101.780(10)
_cell_angle_beta 95.319(10)
_cell_angle_gamma 91.105(14)
_cell_formula_units_Z 2
_cell_length_a 8.420(6)
_cell_length_b 23.019(17)
_cell_length_c 23.126(17)
_cell_measurement_reflns_used 9857
_cell_measurement_temperature 100(2)
_cell_measurement_theta_max 26.421
_cell_measurement_theta_min 2.183
_cell_volume 4366(6)
_computing_cell_refinement 'SAINT V8.38A (?, 2016)'
_computing_data_collection 'APEX2 V2014.11-0 (Bruker, 2014)'
_computing_data_reduction 'SAINT V8.38A (?, 2016)'
_computing_molecular_graphics 'Olex2 (Dolomanov et al., 2009)'
_computing_publication_material 'Olex2 (Dolomanov et al., 2009)'
_computing_structure_refinement 'XL (Sheldrick, 2008)'
_computing_structure_solution 'ShelXT (Sheldrick, 2015)'
_diffrn_ambient_temperature 100.02
_diffrn_detector_area_resol_mean 8
_diffrn_measured_fraction_theta_full 1.000
_diffrn_measured_fraction_theta_max 0.995
_diffrn_measurement_device_type 'Bruker Kappa APEX CCD area detector'
_diffrn_measurement_method '\w and \f scans'
_diffrn_radiation_monochromator 'QuazarTM optics'
_diffrn_radiation_type MoK\a
_diffrn_radiation_wavelength 0.71073
_diffrn_reflns_av_R_equivalents 0.0406
_diffrn_reflns_av_unetI/netI 0.0563
_diffrn_reflns_Laue_measured_fraction_full 1.000
_diffrn_reflns_Laue_measured_fraction_max 0.995
_diffrn_reflns_limit_h_max 10
_diffrn_reflns_limit_h_min -10
_diffrn_reflns_limit_k_max 28
_diffrn_reflns_limit_k_min -28
_diffrn_reflns_limit_l_max 28
_diffrn_reflns_limit_l_min -28
_diffrn_reflns_number 50025
_diffrn_reflns_point_group_measured_fraction_full 1.000
_diffrn_reflns_point_group_measured_fraction_max 0.995
_diffrn_reflns_theta_full 25.242
_diffrn_reflns_theta_max 26.440
_diffrn_reflns_theta_min 0.904
_diffrn_source microsource
_exptl_absorpt_coefficient_mu 1.990
_exptl_absorpt_correction_T_max 0.7454
_exptl_absorpt_correction_T_min 0.6611
_exptl_absorpt_correction_type multi-scan
_exptl_absorpt_process_details
'SADABS-2016/2 (Bruker,2016/2) was used for absorption correction. wR2(int) was 0.0568 before and 0.0392 after correction. The Ratio of minimum to maximum transmission is 0.8869. The \l/2 correction factor is Not present.'
_exptl_crystal_colour blue
_exptl_crystal_colour_primary blue
_exptl_crystal_density_diffrn 1.351
_exptl_crystal_description plate
_exptl_crystal_F_000 1820
_exptl_crystal_recrystallization_method
'The material was obtained by vapor diffusion of n-heptane into a CH2Br2 solution.'
_exptl_crystal_size_max 0.088
_exptl_crystal_size_mid 0.073
_exptl_crystal_size_min 0.021
_refine_diff_density_max 2.243
_refine_diff_density_min -3.642
_refine_diff_density_rms 0.167
_refine_ls_extinction_method none
_refine_ls_goodness_of_fit_ref 1.041
_refine_ls_hydrogen_treatment constr
_refine_ls_matrix_type full
_refine_ls_number_parameters 1103
_refine_ls_number_reflns 17919
_refine_ls_number_restraints 1645
_refine_ls_restrained_S_all 1.061
_refine_ls_R_factor_all 0.1266
_refine_ls_R_factor_gt 0.0960
_refine_ls_shift/su_max 0.001
_refine_ls_shift/su_mean 0.000
_refine_ls_structure_factor_coef Fsqd
_refine_ls_weighting_details 'w=1/[\s^2^(Fo^2^)+(0.1834P)^2^+21.4707P] where P=(Fo^2^+2Fc^2^)/3'
_refine_ls_weighting_scheme calc
_refine_ls_wR_factor_gt 0.2792
_refine_ls_wR_factor_ref 0.3063
_reflns_Friedel_coverage 0.000
_reflns_number_gt 12760
_reflns_number_total 17919
_reflns_threshold_expression 'I > 2\s(I)'
_cod_data_source_file ja8b13653_si_002.cif
_cod_data_source_block ITIC-0F
_cod_original_cell_volume 4366(5)
_cod_database_code 4128451
_shelxl_version_number 2014-3
_shelx_space_group_comment
;
The symmetry employed for this shelxl refinement is uniquely defined
by the following loop, which should always be used as a source of
symmetry information in preference to the above space-group names.
They are only intended as comments.
;
_shelx_estimated_absorpt_t_max 0.959
_shelx_estimated_absorpt_t_min 0.844
_olex2_refinement_description
;
1. Fixed Uiso
 At 1.2 times of:
  All C(H) groups, All C(H,H) groups, All C(H,H,H,H) groups
 At 1.5 times of:
  All C(H,H,H) groups
2. Restrained distances
 C78-C77 \\sim C77-C78A \\sim C79-C78 \\sim C80-C79 \\sim C77-C74 \\sim
C79A-C78A \\sim C80A-C79A ~
 C81-C80 \\sim C82-C81 \\sim C81A-C80A \\sim C82A-C81A \\sim C89-C86 \\sim
C89-C90A \\sim C90A-C91A ~
 C91A-C92A \\sim C90-C89 \\sim C91-C90 \\sim C92-C91 \\sim C93-C92 \\sim
C94-C93 \\sim C42_$1-C39_$1 ~
 C43_$1-C42_$1 \\sim C44_$1-C43_$1 \\sim C45_$1-C44_$1 \\sim C46_$1-C45_$1
\\sim C47_$1-C46_$1
 \\sim C46_$1-C47A_$1 \\sim C30_$1-C27_$1 \\sim C31_$1-C30_$1 \\sim
C32_$1-C31_$1 \\sim C33_$1-
 C32_$1 \\sim C34_$1-C33_$1 \\sim C35_$1-C34_$1 \\sim C91A-C92A \\sim C93A-C92A
\\sim C94A-C93A ~
 C90A-C91A
 with sigma of 0.01
 C35-C33 \\sim C34-C32 \\sim C27-C31 \\sim C47A-C45 \\sim C46-C44 \\sim C43-C39
\\sim C94_$1-C92_$1 ~
 C93_$1-C91_$1 \\sim C90_$1-C86_$1 \\sim C89_$1-C91A_$1 \\sim C82_$1-C80_$1
\\sim C81_$1-C79_$1
 \\sim C78_$1-C74_$1 \\sim C77_$1-C79A_$1 \\sim C80A_$1-C82A_$1 \\sim
C92A_$1-C90A_$1 \\sim C91A_$1-
 C89_$1 \\sim C94A_$1-C92A_$1 \\sim C93A_$1-C91A_$1
 with sigma of 0.01
 C77-C77 \\sim C74-C77 \\sim C86-C89 \\sim C89-C90A \\sim C90A-C91A \\sim
C91A-C92A \\sim C89-C90 ~
 C90-C91 \\sim C91-C92 \\sim C92-C93 \\sim C93-C94 \\sim C42_$1-C39_$1 \\sim
C42_$1-C43_$1 \\sim C43_$1-
 C44_$1 \\sim C44_$1-C45_$1 \\sim C45_$1-C46_$1 \\sim C46_$1-C47 \\sim
C46_$1-C47A \\sim C30_$1-
 C27_$1 \\sim C30_$1-C31_$1 \\sim C31_$1-C32_$1 \\sim C32_$1-C33_$1 \\sim
C33_$1-C34_$1 ~
 C34_$1-C35_$1 \\sim C92A-C93A \\sim C93A-C94A
 with sigma of 0.01
 C33-C35 \\sim C32-C34 \\sim C27-C31 \\sim C45-C44 \\sim C46-C39 \\sim
C43-C94_$1 \\sim C92_$1-C93_$1
 \\sim C91_$1-C90_$1 \\sim C86_$1-C89_$1 \\sim C91A_$1-C82 \\sim C80-C81 \\sim
C79-C78 \\sim C74_$1-
 C77_$1 \\sim C79A-C80A \\sim C82A-C92A_$1 \\sim C90A_$1-C92A_$1 \\sim
C94A_$1-C91A_$1 ~
 C93A_$1-?
 with sigma of 0.01
3. Rigid body (RIGU) restrains
 All non-hydrogen atoms
 with sigma for 1-2 distances of 0.001 and sigma for 1-3 distances of 0.001
4. Others
 Sof(H77A)=Sof(H77B)=Sof(C78A)=Sof(H78C)=Sof(H78D)=Sof(C79A)=Sof(H79C)=
 Sof(H79D)=Sof(C80A)=Sof(H80C)=Sof(H80D)=Sof(C81A)=Sof(H81C)=Sof(H81D)=
 Sof(C82A)=Sof(H82D)=Sof(H82E)=Sof(H82F)=1-FVAR(1)
 Sof(H77C)=Sof(H77D)=Sof(C78)=Sof(H78A)=Sof(H78B)=Sof(C79)=Sof(H79A)=Sof(H79B)=
 Sof(C80)=Sof(H80A)=Sof(H80B)=Sof(C81)=Sof(H81A)=Sof(H81B)=Sof(C82)=Sof(H82A)=
 Sof(H82B)=Sof(H82C)=FVAR(1)
 Sof(Br1A)=Sof(H96C)=Sof(H96D)=1-FVAR(2)
 Sof(Br4)=Sof(H96A)=Sof(H96B)=FVAR(2)
 Sof(H46C)=Sof(H46D)=Sof(C47A)=Sof(H47D)=Sof(H47E)=Sof(H47F)=1-FVAR(3)
 Sof(H46A)=Sof(H46B)=Sof(C47)=Sof(H47A)=Sof(H47B)=Sof(H47C)=FVAR(3)
 Fixed Sof: H89A(0.5) H89B(0.5) H89C(0.5) H89D(0.5) C90(0.5) H90A(0.5)
 H90B(0.5) C90A(0.5) H90C(0.5) H90D(0.5) C91(0.5) H91A(0.5) H91B(0.5) C91A(0.5)
 H91C(0.5) H91D(0.5) C92(0.5) H92A(0.5) H92B(0.5) C92A(0.5) H92C(0.5) H92D(0.5)
 C93(0.5) H93A(0.5) H93B(0.5) C93A(0.5) H93C(0.5) H93D(0.5) C94(0.5) H94A(0.5)
 H94B(0.5) H94C(0.5) C94A(0.5) H94D(0.5) H94E(0.5) H94F(0.5)
5.a Secondary CH2 refined with riding coordinates:
 C30(H30A,H30B), C31(H31A,H31B), C32(H32A,H32B), C33(H33A,H33B), C34(H34A,
 H34B), C42(H42A,H42B), C43(H43A,H43B), C44(H44A,H44B), C45(H45A,H45B),
 C46(H46A,H46B), C46(H46C,H46D), C77(H77C,H77D), C77(H77A,H77B), C78(H78A,H78B),
  C78A(H78C,H78D), C79(H79A,H79B), C79A(H79C,H79D), C80(H80A,H80B), C80A(H80C,
 H80D), C81(H81A,H81B), C81A(H81C,H81D), C89(H89A,H89B), C89(H89C,H89D),
 C90(H90A,H90B), C90A(H90C,H90D), C91(H91A,H91B), C91A(H91C,H91D), C92(H92A,
 H92B), C92A(H92C,H92D), C93(H93A,H93B), C93A(H93C,H93D), C95(H95A,H95B),
 C96(H96C,H96D), C96(H96A,H96B)
5.b Me refined with riding coordinates:
 C35(H35A,H35B,H35C), C47(H47A,H47B,H47C), C47A(H47D,H47E,H47F), C82(H82A,H82B,
 H82C), C82A(H82D,H82E,H82F), C94A(H94D,H94E,H94F)
5.c Aromatic/amide H refined with riding coordinates:
 C4(H4), C5(H5), C6(H6), C7(H7), C13(H13), C15(H15), C21(H21), C25(H25),
 C26(H26), C28(H28), C29(H29), C37(H37), C38(H38), C40(H40), C41(H41), C51(H51),
  C52(H52), C53(H53), C54(H54), C60(H60), C62(H62), C68(H68), C72(H72),
 C73(H73), C75(H75), C76(H76), C84(H84), C85(H85), C87(H87), C88(H88)
5.d Idealised Me refined as rotating group:
 C94(H94A,H94B,H94C)
;
_smtbx_masks_special_details
;
The solvent masking procedure as implemented in Olex2 was used to remove the
electronic contribution of solvent molecules from the refinement.  As the exact
solvent content is not known, only the atoms used in the refinement model are
reported in the formula here.

Total solvent accessible volume / cell = 434.4 Ang^3^ [10.0%]
Total electron count / cell = 113.3
;
_olex2_date_sample_data_collection 2017-12-12
_olex2_date_sample_submission 2017-12-11
_olex2_exptl_crystal_mounting_method 'The crystal was mounted on a MITIGEN holder in Paratone oil'
_olex2_submission_original_sample_id cx1140
_olex2_submission_special_instructions 'No special instructions were received'

loop_
_space_group_symop_operation_xyz
'x, y, z'
'-x, -y, -z'

loop_
_atom_site_label
_atom_site_type_symbol
_atom_site_fract_x
_atom_site_fract_y
_atom_site_fract_z
_atom_site_U_iso_or_equiv
_atom_site_adp_type
_atom_site_occupancy
_atom_site_site_symmetry_order
_atom_site_calc_flag
_atom_site_refinement_flags_posn
_atom_site_refinement_flags_adp
_atom_site_refinement_flags_occupancy
_atom_site_disorder_assembly
_atom_site_disorder_group
S1 S 0.73427(17) 0.54417(6) 0.17567(6) 0.0212(3) Uani 1 1 d . U . . .
S2 S 0.92611(16) 0.37744(6) 0.17663(6) 0.0191(3) Uani 1 1 d . U . . .
O1 O 1.0949(5) 0.2897(2) 0.2207(2) 0.0307(9) Uani 1 1 d . U . . .
N1 N 1.4815(8) 0.4071(3) 0.5054(3) 0.0402(14) Uani 1 1 d . U . . .
N2 N 1.2095(7) 0.5191(3) 0.4158(3) 0.0365(13) Uani 1 1 d . U . . .
C1 C 1.1757(7) 0.3671(3) 0.3061(3) 0.0222(9) Uani 1 1 d . U . . .
C2 C 1.1759(7) 0.3076(3) 0.2678(3) 0.0239(10) Uani 1 1 d . U . . .
C3 C 1.2898(7) 0.2734(3) 0.2992(3) 0.0249(10) Uani 1 1 d . U . . .
C4 C 1.3365(8) 0.2160(3) 0.2800(3) 0.0302(11) Uani 1 1 d . U . . .
H4 H 1.2984 0.1936 0.2418 0.036 Uiso 1 1 calc R . . . .
C5 C 1.4409(8) 0.1919(3) 0.3182(3) 0.0315(12) Uani 1 1 d . U . . .
H5 H 1.4726 0.1522 0.3068 0.038 Uiso 1 1 calc R . . . .
C6 C 1.4991(8) 0.2263(3) 0.3734(3) 0.0308(11) Uani 1 1 d . U . . .
H6 H 1.5713 0.2097 0.3990 0.037 Uiso 1 1 calc R . . . .
C7 C 1.4544(7) 0.2836(3) 0.3914(3) 0.0274(11) Uani 1 1 d . U . . .
H7 H 1.4951 0.3064 0.4290 0.033 Uiso 1 1 calc R . . . .
C8 C 1.3484(7) 0.3078(3) 0.3538(3) 0.0228(9) Uani 1 1 d . U . . .
C9 C 1.2798(6) 0.3673(3) 0.3601(3) 0.0206(9) Uani 1 1 d . U . . .
C10 C 1.3139(7) 0.4134(3) 0.4082(3) 0.0242(10) Uani 1 1 d . U . . .
C11 C 1.4107(8) 0.4081(3) 0.4614(3) 0.0285(12) Uani 1 1 d . U . . .
C12 C 1.2554(7) 0.4717(3) 0.4113(3) 0.0268(12) Uani 1 1 d . U . . .
C13 C 1.0886(7) 0.4141(3) 0.2945(2) 0.0216(10) Uani 1 1 d . U . . .
H13 H 1.0994 0.4474 0.3267 0.026 Uiso 1 1 calc R . . . .
C14 C 0.9864(7) 0.4240(3) 0.2456(2) 0.0209(10) Uani 1 1 d . U . . .
C15 C 0.9249(7) 0.4808(3) 0.2493(2) 0.0206(10) Uani 1 1 d . U . . .
H15 H 0.9436 0.5121 0.2833 0.025 Uiso 1 1 calc R . . . .
C16 C 0.8342(6) 0.4860(3) 0.1978(2) 0.0183(9) Uani 1 1 d . U . . .
C17 C 0.6784(6) 0.4985(3) 0.1074(2) 0.0188(9) Uani 1 1 d . U . . .
C18 C 0.7300(6) 0.4413(3) 0.1014(2) 0.0181(9) Uani 1 1 d . U . . .
C19 C 0.8223(6) 0.4337(3) 0.1534(2) 0.0182(9) Uani 1 1 d . U . . .
C20 C 0.5827(6) 0.5064(2) 0.0546(2) 0.0180(9) Uani 1 1 d . U . . .
C21 C 0.5105(6) 0.5565(3) 0.0407(2) 0.0180(10) Uani 1 1 d . U . . .
H21 H 0.5177 0.5935 0.0681 0.022 Uiso 1 1 calc R . . . .
C22 C 0.4277(6) 0.5494(3) -0.0150(2) 0.0179(9) Uani 1 1 d . U . . .
C23 C 0.3368(6) 0.5964(3) -0.0419(2) 0.0196(8) Uani 1 1 d . U . . .
C24 C 0.4488(7) 0.6449(3) -0.0538(2) 0.0210(9) Uani 1 1 d . U . . .
C25 C 0.6091(7) 0.6362(3) -0.0588(3) 0.0246(10) Uani 1 1 d . U . . .
H25 H 0.6519 0.5997 -0.0529 0.030 Uiso 1 1 calc R . . . .
C26 C 0.7094(8) 0.6788(3) -0.0721(3) 0.0308(11) Uani 1 1 d . U . . .
H26 H 0.8189 0.6709 -0.0753 0.037 Uiso 1 1 calc R . . . .
C27 C 0.6535(8) 0.7327(3) -0.0808(3) 0.0329(11) Uani 1 1 d D U . . .
C28 C 0.4903(9) 0.7415(3) -0.0766(3) 0.0328(12) Uani 1 1 d . U . . .
H28 H 0.4476 0.7780 -0.0824 0.039 Uiso 1 1 calc R . . . .
C29 C 0.3898(8) 0.6983(3) -0.0642(3) 0.0277(11) Uani 1 1 d . U . . .
H29 H 0.2792 0.7052 -0.0628 0.033 Uiso 1 1 calc R . . . .
C30 C 0.7599(9) 0.7800(4) -0.0941(4) 0.0538(17) Uani 1 1 d D U . . .
H30A H 0.7812 0.7685 -0.1362 0.065 Uiso 1 1 calc R . . . .
H30B H 0.7008 0.8172 -0.0897 0.065 Uiso 1 1 calc R . . . .
C31 C 0.9155(14) 0.7931(7) -0.0575(8) 0.130(6) Uani 1 1 d D U . . .
H31A H 0.8955 0.8017 -0.0151 0.156 Uiso 1 1 calc R . . . .
H31B H 0.9790 0.7570 -0.0643 0.156 Uiso 1 1 calc R . . . .
C32 C 1.0117(15) 0.8432(6) -0.0690(7) 0.120(5) Uani 1 1 d D U . . .
H32A H 0.9462 0.8788 -0.0632 0.144 Uiso 1 1 calc R . . . .
H32B H 1.0326 0.8339 -0.1113 0.144 Uiso 1 1 calc R . . . .
C33 C 1.167(2) 0.8588(10) -0.0324(11) 0.200(10) Uani 1 1 d D U . . .
H33A H 1.2344 0.8237 -0.0393 0.239 Uiso 1 1 calc R . . . .
H33B H 1.1469 0.8668 0.0099 0.239 Uiso 1 1 calc R . . . .
C34 C 1.2603(18) 0.9106(8) -0.0430(12) 0.195(9) Uani 1 1 d D U . . .
H34A H 1.2593 0.9067 -0.0865 0.234 Uiso 1 1 calc R . . . .
H34B H 1.2029 0.9468 -0.0279 0.234 Uiso 1 1 calc R . . . .
C35 C 1.4281(17) 0.9201(9) -0.0169(14) 0.226(11) Uani 1 1 d D U . . .
H35A H 1.4746 0.9555 -0.0274 0.339 Uiso 1 1 calc R . . . .
H35B H 1.4321 0.9257 0.0264 0.339 Uiso 1 1 calc R . . . .
H35C H 1.4888 0.8854 -0.0325 0.339 Uiso 1 1 calc R . . . .
C36 C 0.2098(7) 0.6204(3) -0.0002(2) 0.0200(9) Uani 1 1 d . U . . .
C37 C 0.2445(8) 0.6687(3) 0.0459(3) 0.0284(12) Uani 1 1 d . U . . .
H37 H 0.3454 0.6892 0.0503 0.034 Uiso 1 1 calc R . . . .
C38 C 0.1342(8) 0.6876(3) 0.0855(3) 0.0347(13) Uani 1 1 d . U . . .
H38 H 0.1609 0.7210 0.1168 0.042 Uiso 1 1 calc R . . . .
C39 C -0.0166(7) 0.6589(3) 0.0807(3) 0.0313(11) Uani 1 1 d D U . . .
C40 C -0.0475(7) 0.6097(3) 0.0354(3) 0.0277(11) Uani 1 1 d . U . . .
H40 H -0.1467 0.5882 0.0318 0.033 Uiso 1 1 calc R . . . .
C41 C 0.0623(7) 0.5905(3) -0.0051(3) 0.0237(10) Uani 1 1 d . U . . .
H41 H 0.0364 0.5569 -0.0363 0.028 Uiso 1 1 calc R . . . .
C42 C -0.1404(8) 0.6839(3) 0.1203(3) 0.0473(15) Uani 1 1 d D U . . .
H42A H -0.2125 0.6510 0.1246 0.057 Uiso 1 1 calc R . . . .
H42B H -0.0864 0.7014 0.1601 0.057 Uiso 1 1 calc R . . . .
C43 C -0.2392(9) 0.7303(4) 0.0992(4) 0.0600(19) Uani 1 1 d D U . . .
H43A H -0.1643 0.7611 0.0920 0.072 Uiso 1 1 calc R . . . .
H43B H -0.2954 0.7114 0.0602 0.072 Uiso 1 1 calc R . . . .
C44 C -0.3602(11) 0.7613(5) 0.1355(5) 0.080(3) Uani 1 1 d D U . . .
H44A H -0.3043 0.7806 0.1744 0.096 Uiso 1 1 calc R . . . .
H44B H -0.4352 0.7306 0.1429 0.096 Uiso 1 1 calc R . . . .
C45 C -0.4577(15) 0.8070(6) 0.1134(6) 0.108(4) Uani 1 1 d D U . . .
H45A H -0.5109 0.7887 0.0737 0.130 Uiso 1 1 calc R . . . .
H45B H -0.3843 0.8393 0.1082 0.130 Uiso 1 1 calc R . . . .
C46 C -0.5821(14) 0.8343(6) 0.1510(7) 0.117(4) Uani 1 1 d D U . . .
H46A H -0.6340 0.8033 0.1677 0.141 Uiso 0.68(2) 1 calc R . P A 1
H46B H -0.5311 0.8647 0.1844 0.141 Uiso 0.68(2) 1 calc R . P A 1
H46C H -0.6310 0.8658 0.1326 0.141 Uiso 0.32(2) 1 calc R . P A 2
H46D H -0.6668 0.8035 0.1497 0.141 Uiso 0.32(2) 1 calc R . P A 2
C47 C -0.704(3) 0.8620(14) 0.1164(12) 0.154(11) Uani 0.68(2) 1 d D U P A 1
H47A H -0.7844 0.8795 0.1423 0.230 Uiso 0.68(2) 1 calc R . P A 1
H47B H -0.6536 0.8931 0.1004 0.230 Uiso 0.68(2) 1 calc R . P A 1
H47C H -0.7564 0.8318 0.0837 0.230 Uiso 0.68(2) 1 calc R . P A 1
C47A C -0.531(4) 0.861(3) 0.2141(10) 0.16(2) Uani 0.32(2) 1 d D U P A 2
H47D H -0.6232 0.8768 0.2339 0.233 Uiso 0.32(2) 1 calc R . P A 2
H47E H -0.4859 0.8297 0.2337 0.233 Uiso 0.32(2) 1 calc R . P A 2
H47F H -0.4500 0.8923 0.2166 0.233 Uiso 0.32(2) 1 calc R . P A 2
S3 S 0.22615(19) 0.03786(7) 0.34693(8) 0.0296(3) Uani 1 1 d . U . . .
S4 S 0.10180(17) 0.20773(7) 0.42989(8) 0.0264(3) Uani 1 1 d . U . . .
O2 O 0.0193(6) 0.3202(2) 0.4418(2) 0.0390(11) Uani 1 1 d . U . . .
N3 N -0.5300(7) 0.3644(3) 0.2099(2) 0.0338(12) Uani 1 1 d . U . . .
N4 N -0.3073(9) 0.1969(3) 0.1932(3) 0.0490(17) Uani 1 1 d . U . . .
C48 C -0.1339(7) 0.2886(3) 0.3466(3) 0.0233(9) Uani 1 1 d . U . . .
C49 C -0.0771(7) 0.3300(3) 0.4027(3) 0.0259(10) Uani 1 1 d . U . . .
C50 C -0.1549(7) 0.3870(3) 0.4021(3) 0.0243(10) Uani 1 1 d . U . . .
C51 C -0.1352(8) 0.4385(3) 0.4445(3) 0.0299(12) Uani 1 1 d . U . . .
H51 H -0.0681 0.4404 0.4803 0.036 Uiso 1 1 calc R . . . .
C52 C -0.2166(8) 0.4877(3) 0.4335(3) 0.0296(12) Uani 1 1 d . U . . .
H52 H -0.2037 0.5243 0.4615 0.036 Uiso 1 1 calc R . . . .
C53 C -0.3167(7) 0.4833(3) 0.3814(3) 0.0273(11) Uani 1 1 d . U . . .
H53 H -0.3723 0.5171 0.3747 0.033 Uiso 1 1 calc R . . . .
C54 C -0.3379(7) 0.4314(3) 0.3394(3) 0.0267(11) Uani 1 1 d . U . . .
H54 H -0.4087 0.4292 0.3045 0.032 Uiso 1 1 calc R . . . .
C55 C -0.2542(6) 0.3820(3) 0.3488(3) 0.0214(9) Uani 1 1 d . U . . .
C56 C -0.2456(7) 0.3211(3) 0.3128(3) 0.0222(9) Uani 1 1 d . U . . .
C57 C -0.3264(7) 0.3011(3) 0.2578(3) 0.0257(10) Uani 1 1 d . U . . .
C58 C -0.4363(7) 0.3366(3) 0.2309(3) 0.0253(11) Uani 1 1 d . U . . .
C59 C -0.3123(8) 0.2423(3) 0.2223(3) 0.0326(13) Uani 1 1 d . U . . .
C60 C -0.0876(7) 0.2321(3) 0.3290(3) 0.0250(10) Uani 1 1 d . U . . .
H60 H -0.1298 0.2140 0.2897 0.030 Uiso 1 1 calc R . . . .
C61 C 0.0104(7) 0.1943(3) 0.3569(3) 0.0261(10) Uani 1 1 d . U . . .
C62 C 0.0445(7) 0.1385(3) 0.3254(3) 0.0271(10) Uani 1 1 d . U . . .
H62 H 0.0059 0.1234 0.2851 0.033 Uiso 1 1 calc R . . . .
C63 C 0.1414(7) 0.1069(3) 0.3595(3) 0.0266(10) Uani 1 1 d . U . . .
C64 C 0.3088(7) 0.0518(3) 0.4194(3) 0.0257(10) Uani 1 1 d . U . . .
C65 C 0.2764(7) 0.1064(3) 0.4529(3) 0.0252(9) Uani 1 1 d . U . . .
C66 C 0.1790(6) 0.1386(3) 0.4187(3) 0.0246(9) Uani 1 1 d . U . . .
C67 C 0.4092(6) 0.0195(3) 0.4559(3) 0.0244(10) Uani 1 1 d . U . . .
C68 C 0.4721(7) -0.0373(3) 0.4423(3) 0.0243(11) Uani 1 1 d . U . . .
H68 H 0.4537 -0.0616 0.4037 0.029 Uiso 1 1 calc R . . . .
C69 C 0.5615(6) -0.0562(3) 0.4873(3) 0.0232(11) Uani 1 1 d . U . . .
C70 C 0.3557(7) 0.1159(3) 0.5157(3) 0.0249(8) Uani 1 1 d . U . . .
C71 C 0.4744(7) 0.1692(3) 0.5267(3) 0.0237(10) Uani 1 1 d . U . . .
C72 C 0.6360(7) 0.1628(3) 0.5224(3) 0.0268(12) Uani 1 1 d . U . . .
H72 H 0.6764 0.1241 0.5131 0.032 Uiso 1 1 calc R . . . .
C73 C 0.7412(8) 0.2124(3) 0.5314(4) 0.0353(14) Uani 1 1 d . U . . .
H73 H 0.8513 0.2067 0.5273 0.042 Uiso 1 1 calc R . . . .
C74 C 0.6873(7) 0.2698(3) 0.5464(3) 0.0305(11) Uani 1 1 d D U . . .
C75 C 0.5244(7) 0.2760(3) 0.5505(3) 0.0268(11) Uani 1 1 d . U . . .
H75 H 0.4840 0.3147 0.5602 0.032 Uiso 1 1 calc R . . . .
C76 C 0.4191(7) 0.2267(3) 0.5407(3) 0.0279(12) Uani 1 1 d . U . . .
H76 H 0.3084 0.2323 0.5435 0.034 Uiso 1 1 calc R . . . .
C77 C 0.7990(8) 0.3227(3) 0.5591(3) 0.0440(14) Uani 1 1 d D U . . .
H77C H 0.8838 0.3144 0.5319 0.053 Uiso 0.477(8) 1 calc R . P B 2
H77D H 0.7394 0.3563 0.5484 0.053 Uiso 0.477(8) 1 calc R . P B 2
H77A H 0.8173 0.3335 0.5208 0.053 Uiso 0.523(8) 1 calc R . P B 1
H77B H 0.7458 0.3562 0.5826 0.053 Uiso 0.523(8) 1 calc R . P B 1
C78 C 0.8773(15) 0.3428(6) 0.6193(5) 0.045(3) Uani 0.477(8) 1 d D U P B 2
H78A H 0.8828 0.3075 0.6376 0.055 Uiso 0.477(8) 1 calc R . P B 2
H78B H 0.8036 0.3700 0.6414 0.055 Uiso 0.477(8) 1 calc R . P B 2
C78A C 0.9557(12) 0.3167(6) 0.5910(6) 0.046(2) Uani 0.523(8) 1 d D U P B 1
H78C H 1.0157 0.2887 0.5635 0.055 Uiso 0.523(8) 1 calc R . P B 1
H78D H 1.0131 0.3559 0.5979 0.055 Uiso 0.523(8) 1 calc R . P B 1
C79 C 1.0378(11) 0.3729(6) 0.6321(7) 0.038(3) Uani 0.477(8) 1 d D U P B 2
H79A H 1.0147 0.4118 0.6566 0.046 Uiso 0.477(8) 1 calc R . P B 2
H79B H 1.0571 0.3814 0.5931 0.046 Uiso 0.477(8) 1 calc R . P B 2
C79A C 0.9683(18) 0.2975(6) 0.6472(5) 0.054(3) Uani 0.523(8) 1 d D U P B 1
H79C H 1.0170 0.2582 0.6382 0.064 Uiso 0.523(8) 1 calc R . P B 1
H79D H 0.8564 0.2891 0.6538 0.064 Uiso 0.523(8) 1 calc R . P B 1
C80 C 1.2017(12) 0.3632(6) 0.6572(6) 0.039(3) Uani 0.477(8) 1 d D U P B 2
H80A H 1.2652 0.3484 0.6237 0.047 Uiso 0.477(8) 1 calc R . P B 2
H80B H 1.2500 0.4023 0.6781 0.047 Uiso 0.477(8) 1 calc R . P B 2
C80A C 1.0444(16) 0.3253(7) 0.7071(5) 0.061(3) Uani 0.523(8) 1 d D U P B 1
H80C H 1.1133 0.3598 0.7043 0.074 Uiso 0.523(8) 1 calc R . P B 1
H80D H 1.1128 0.2964 0.7227 0.074 Uiso 0.523(8) 1 calc R . P B 1
C81 C 1.2189(15) 0.3220(6) 0.6988(7) 0.046(3) Uani 0.477(8) 1 d D U P B 2
H81A H 1.1719 0.2827 0.6778 0.055 Uiso 0.477(8) 1 calc R . P B 2
H81B H 1.1543 0.3365 0.7321 0.055 Uiso 0.477(8) 1 calc R . P B 2
C81A C 0.9231(18) 0.3453(6) 0.7487(8) 0.065(3) Uani 0.523(8) 1 d D U P B 1
H81C H 0.8683 0.3790 0.7359 0.078 Uiso 0.523(8) 1 calc R . P B 1
H81D H 0.9797 0.3608 0.7885 0.078 Uiso 0.523(8) 1 calc R . P B 1
C82 C 1.3830(18) 0.3131(8) 0.7243(9) 0.058(5) Uani 0.477(8) 1 d D U P B 2
H82A H 1.3786 0.2851 0.7509 0.087 Uiso 0.477(8) 1 calc R . P B 2
H82B H 1.4482 0.2972 0.6922 0.087 Uiso 0.477(8) 1 calc R . P B 2
H82C H 1.4305 0.3512 0.7467 0.087 Uiso 0.477(8) 1 calc R . P B 2
C82A C 0.799(2) 0.3007(8) 0.7546(10) 0.076(5) Uani 0.523(8) 1 d D U P B 1
H82D H 0.7268 0.3192 0.7831 0.114 Uiso 0.523(8) 1 calc R . P B 1
H82E H 0.7390 0.2859 0.7159 0.114 Uiso 0.523(8) 1 calc R . P B 1
H82F H 0.8508 0.2677 0.7686 0.114 Uiso 0.523(8) 1 calc R . P B 1
C83 C 0.2365(7) 0.1206(3) 0.5626(3) 0.0298(10) Uani 1 1 d . U . . .
C84 C 0.2826(9) 0.1485(3) 0.6217(4) 0.0386(13) Uani 1 1 d . U . . .
H84 H 0.3865 0.1665 0.6324 0.046 Uiso 1 1 calc R . . . .
C85 C 0.1768(11) 0.1498(4) 0.6647(4) 0.0523(17) Uani 1 1 d . U . . .
H85 H 0.2096 0.1688 0.7046 0.063 Uiso 1 1 calc R . . . .
C86 C 0.0212(10) 0.1234(4) 0.6501(4) 0.0580(17) Uani 1 1 d D U . . .
C87 C -0.0198(10) 0.0948(3) 0.5913(4) 0.0497(15) Uani 1 1 d . U . . .
H87 H -0.1219 0.0753 0.5802 0.060 Uiso 1 1 calc R . . . .
C88 C 0.0849(8) 0.0943(3) 0.5487(4) 0.0395(13) Uani 1 1 d . U . . .
H88 H 0.0521 0.0753 0.5088 0.047 Uiso 1 1 calc R . . . .
C89 C -0.0874(13) 0.1235(5) 0.6969(5) 0.089(2) Uani 1 1 d D U . . .
H89A H -0.1051 0.0818 0.7003 0.106 Uiso 0.5 1 calc R . P C -2
H89B H -0.0296 0.1445 0.7349 0.106 Uiso 0.5 1 calc R . P C -2
H89C H -0.1729 0.1507 0.6893 0.106 Uiso 0.5 1 calc R . P D -1
H89D H -0.1385 0.0832 0.6888 0.106 Uiso 0.5 1 calc R . P D -1
C90 C -0.2439(15) 0.1493(8) 0.6921(11) 0.107(4) Uani 0.5 1 d D U P E -2
H90A H -0.3198 0.1328 0.7153 0.129 Uiso 0.5 1 calc R . P E -2
H90B H -0.2900 0.1441 0.6503 0.129 Uiso 0.5 1 calc R . P E -2
C90A C -0.041(4) 0.1385(11) 0.7607(6) 0.141(6) Uani 0.5 1 d D U P E -1
H90C H -0.1014 0.1733 0.7775 0.169 Uiso 0.5 1 calc R . P E -1
H90D H 0.0735 0.1515 0.7665 0.169 Uiso 0.5 1 calc R . P E -1
C91 C -0.197(2) 0.2120(7) 0.7184(11) 0.089(5) Uani 0.5 1 d D U P E -2
H91A H -0.1176 0.2282 0.6963 0.107 Uiso 0.5 1 calc R . P E -2
H91B H -0.1570 0.2179 0.7608 0.107 Uiso 0.5 1 calc R . P E -2
C91A C -0.061(6) 0.093(2) 0.7970(12) 0.279(17) Uani 0.5 1 d D U P E -1
H91C H -0.0467 0.0537 0.7718 0.334 Uiso 0.5 1 calc R . P E -1
H91D H -0.1720 0.0939 0.8076 0.334 Uiso 0.5 1 calc R . P E -1
C92 C -0.356(2) 0.2368(7) 0.7096(11) 0.095(5) Uani 0.5 1 d D U P E -2
H92A H -0.4315 0.2161 0.7298 0.114 Uiso 0.5 1 calc R . P E -2
H92B H -0.3921 0.2268 0.6666 0.114 Uiso 0.5 1 calc R . P E -2
C92A C 0.048(6) 0.0991(16) 0.8525(14) 0.250(14) Uani 0.5 1 d D U P E -1
H92C H -0.0177 0.1079 0.8865 0.300 Uiso 0.5 1 calc R . P E -1
H92D H 0.0949 0.0601 0.8529 0.300 Uiso 0.5 1 calc R . P E -1
C93 C -0.372(2) 0.3016(7) 0.7304(16) 0.117(9) Uani 0.5 1 d D U P E -2
H93A H -0.3025 0.3225 0.7083 0.141 Uiso 0.5 1 calc R . P E -2
H93B H -0.3302 0.3122 0.7728 0.141 Uiso 0.5 1 calc R . P E -2
C93A C 0.180(4) 0.1447(18) 0.8629(17) 0.264(15) Uani 0.5 1 d D U P E -1
H93C H 0.2683 0.1313 0.8878 0.317 Uiso 0.5 1 calc R . P E -1
H93D H 0.2199 0.1456 0.8241 0.317 Uiso 0.5 1 calc R . P E -1
C94 C -0.535(3) 0.3249(11) 0.7244(14) 0.109(8) Uani 0.5 1 d D U P E -2
H94A H -0.5350 0.3556 0.7006 0.164 Uiso 0.5 1 calc GR . P E -2
H94B H -0.5662 0.3421 0.7639 0.164 Uiso 0.5 1 calc GR . P E -2
H94C H -0.6106 0.2925 0.7049 0.164 Uiso 0.5 1 calc GR . P E -2
C94A C 0.146(7) 0.2064(16) 0.8912(16) 0.219(14) Uani 0.5 1 d D U P E -1
H94D H 0.2436 0.2316 0.8954 0.329 Uiso 0.5 1 calc R . P E -1
H94E H 0.0624 0.2213 0.8665 0.329 Uiso 0.5 1 calc R . P E -1
H94F H 0.1111 0.2070 0.9305 0.329 Uiso 0.5 1 calc R . P E -1
Br1 Br 0.63994(8) 0.47756(3) 0.73517(3) 0.0364(2) Uani 1 1 d . U . . .
Br2 Br 0.79583(8) 0.47074(3) 0.86532(3) 0.0366(2) Uani 1 1 d . U . . .
C95 C 0.6850(8) 0.5189(3) 0.8171(3) 0.0309(12) Uani 1 1 d . U . . .
H95A H 0.7506 0.5554 0.8186 0.037 Uiso 1 1 calc R . . . .
H95B H 0.5834 0.5309 0.8336 0.037 Uiso 1 1 calc R . . . .
Br1A Br 0.6864(16) 0.0162(5) 0.2694(3) 0.354(7) Uani 0.686(8) 1 d . U P F 2
Br3 Br 0.7380(2) 0.07582(7) 0.39399(10) 0.1240(7) Uani 1 1 d . U . . .
Br4 Br 0.5891(6) -0.0360(4) 0.2864(3) 0.136(4) Uani 0.314(8) 1 d . U P F 1
C96 C 0.7611(18) 0.0059(8) 0.3435(9) 0.129(3) Uani 1 1 d . U . . .
H96C H 0.6988 -0.0264 0.3546 0.154 Uiso 0.686(8) 1 calc R . P F 2
H96D H 0.8747 -0.0045 0.3445 0.154 Uiso 0.686(8) 1 calc R . P F 2
H96A H 0.7983 -0.0224 0.3684 0.154 Uiso 0.314(8) 1 calc R . P F 1
H96B H 0.8502 0.0124 0.3202 0.154 Uiso 0.314(8) 1 calc R . P F 1

loop_
_atom_site_aniso_label
_atom_site_aniso_U_11
_atom_site_aniso_U_22
_atom_site_aniso_U_33
_atom_site_aniso_U_23
_atom_site_aniso_U_13
_atom_site_aniso_U_12
S1 0.0222(7) 0.0227(7) 0.0180(6) 0.0055(5) -0.0043(5) 0.0028(5)
S2 0.0185(6) 0.0224(7) 0.0174(6) 0.0075(5) -0.0014(5) 0.0017(5)
O1 0.032(2) 0.030(2) 0.0292(15) 0.0073(14) -0.0051(14) 0.0024(16)
N1 0.049(3) 0.035(3) 0.0348(19) 0.013(2) -0.017(2) 0.002(3)
N2 0.047(3) 0.0294(18) 0.030(3) 0.0071(17) -0.015(2) 0.0047(17)
C1 0.0200(19) 0.0265(15) 0.0224(15) 0.0114(11) -0.0002(13) 0.0006(12)
C2 0.0221(19) 0.0263(16) 0.0252(15) 0.0107(12) 0.0014(13) -0.0002(13)
C3 0.0213(19) 0.0279(15) 0.0288(16) 0.0138(12) 0.0020(14) 0.0000(13)
C4 0.027(2) 0.0284(17) 0.037(2) 0.0131(14) 0.0022(17) 0.0019(15)
C5 0.026(2) 0.032(2) 0.040(2) 0.0169(16) 0.0037(17) 0.0024(17)
C6 0.026(2) 0.0319(19) 0.039(2) 0.0183(15) 0.0031(18) 0.0026(16)
C7 0.023(2) 0.0317(19) 0.0323(19) 0.0184(15) 0.0017(16) 0.0018(15)
C8 0.0183(18) 0.0266(15) 0.0276(16) 0.0151(11) 0.0030(13) -0.0009(12)
C9 0.0171(18) 0.0257(14) 0.0226(14) 0.0140(10) 0.0012(12) -0.0021(12)
C10 0.022(2) 0.0273(15) 0.0253(15) 0.0125(11) -0.0023(14) -0.0006(13)
C11 0.030(3) 0.027(3) 0.0283(17) 0.0102(16) -0.0063(17) 0.004(2)
C12 0.027(3) 0.0271(16) 0.026(2) 0.0095(14) -0.009(2) -0.0014(15)
C13 0.022(2) 0.0269(18) 0.0177(17) 0.0094(13) 0.0005(14) 0.0022(15)
C14 0.021(2) 0.0247(16) 0.0177(14) 0.0074(11) -0.0007(13) 0.0027(14)
C15 0.021(2) 0.0243(16) 0.0172(15) 0.0068(11) -0.0009(14) 0.0024(14)
C16 0.0167(19) 0.0219(14) 0.0176(14) 0.0076(11) 0.0003(12) 0.0003(12)
C17 0.0174(19) 0.0220(16) 0.0172(14) 0.0063(11) -0.0012(13) 0.0004(13)
C18 0.0148(19) 0.0224(15) 0.0183(15) 0.0081(11) 0.0004(13) -0.0003(13)
C19 0.0156(19) 0.0221(14) 0.0185(14) 0.0085(11) 0.0005(12) 0.0001(12)
C20 0.0163(19) 0.0209(19) 0.0174(16) 0.0063(14) -0.0010(14) -0.0003(15)
C21 0.017(2) 0.0197(19) 0.0170(18) 0.0051(14) -0.0021(15) -0.0009(15)
C22 0.0152(18) 0.0219(18) 0.0169(17) 0.0065(14) -0.0010(14) -0.0003(14)
C23 0.0188(14) 0.0230(16) 0.0175(17) 0.0071(13) -0.0026(12) 0.0012(11)
C24 0.0245(15) 0.0237(16) 0.014(2) 0.0045(15) -0.0016(13) -0.0030(12)
C25 0.0245(16) 0.0277(19) 0.021(3) 0.0042(18) -0.0003(14) -0.0029(13)
C26 0.0332(19) 0.0321(19) 0.026(3) 0.0035(18) 0.0039(17) -0.0095(14)
C27 0.0454(19) 0.0312(19) 0.021(3) 0.0031(18) 0.0062(17) -0.0059(14)
C28 0.0463(19) 0.030(2) 0.023(3) 0.0079(19) 0.0067(17) -0.0041(15)
C29 0.0347(19) 0.0266(17) 0.024(3) 0.0094(17) 0.0029(17) 0.0017(14)
C30 0.064(3) 0.041(3) 0.059(4) 0.010(3) 0.025(3) -0.014(2)
C31 0.095(4) 0.134(9) 0.162(10) 0.066(9) -0.035(6) -0.063(6)
C32 0.096(5) 0.099(7) 0.162(10) 0.019(7) 0.026(5) -0.045(5)
C33 0.133(7) 0.175(14) 0.283(17) 0.066(14) -0.041(10) -0.088(10)
C34 0.127(7) 0.142(11) 0.31(2) 0.033(13) 0.019(10) -0.066(8)
C35 0.132(7) 0.134(15) 0.39(3) 0.008(16) -0.002(10) -0.059(8)
C36 0.0203(14) 0.0233(18) 0.0180(17) 0.0095(14) -0.0015(12) 0.0033(12)
C37 0.0289(19) 0.030(2) 0.0251(19) 0.0026(17) 0.0031(15) -0.0023(16)
C38 0.0343(19) 0.036(2) 0.031(2) 0.000(2) 0.0091(16) -0.0025(17)
C39 0.0327(18) 0.034(2) 0.028(2) 0.0056(17) 0.0062(15) -0.0008(15)
C40 0.0245(18) 0.032(2) 0.0276(19) 0.0076(17) 0.0033(15) 0.0022(15)
C41 0.0218(16) 0.027(2) 0.0228(19) 0.0078(16) -0.0005(14) 0.0020(14)
C42 0.039(2) 0.050(3) 0.047(3) -0.009(2) 0.018(2) -0.004(2)
C43 0.049(3) 0.054(3) 0.070(4) -0.006(3) 0.008(3) 0.003(3)
C44 0.061(4) 0.068(4) 0.101(5) -0.013(4) 0.024(4) 0.006(4)
C45 0.085(5) 0.094(6) 0.146(7) 0.013(5) 0.032(5) 0.029(5)
C46 0.090(6) 0.098(8) 0.160(8) 0.004(6) 0.040(6) 0.029(6)
C47 0.114(10) 0.17(2) 0.186(12) 0.036(12) 0.047(8) 0.066(15)
C47A 0.095(13) 0.19(6) 0.164(9) -0.018(16) 0.039(7) 0.027(17)
S3 0.0265(7) 0.0240(7) 0.0403(8) 0.0115(6) 0.0009(6) 0.0055(6)
S4 0.0176(7) 0.0217(7) 0.0421(8) 0.0133(6) -0.0008(6) 0.0034(5)
O2 0.037(2) 0.030(2) 0.047(2) 0.0122(17) -0.0149(17) 0.0061(17)
N3 0.041(2) 0.032(3) 0.028(3) 0.006(2) -0.005(2) 0.010(2)
N4 0.069(4) 0.033(2) 0.040(3) 0.0018(18) -0.010(3) 0.015(2)
C48 0.0168(19) 0.0240(14) 0.0327(16) 0.0145(12) 0.0023(14) 0.0008(12)
C49 0.0189(19) 0.0262(16) 0.0350(16) 0.0131(12) -0.0003(14) 0.0017(13)
C50 0.020(2) 0.0258(14) 0.0295(16) 0.0120(11) 0.0015(14) 0.0018(12)
C51 0.029(2) 0.0278(16) 0.0333(19) 0.0095(14) -0.0016(17) 0.0038(15)
C52 0.031(2) 0.0275(19) 0.031(2) 0.0081(15) -0.0007(18) 0.0045(16)
C53 0.028(2) 0.0259(18) 0.0293(19) 0.0088(14) 0.0022(17) 0.0049(16)
C54 0.028(2) 0.0256(16) 0.028(2) 0.0094(14) 0.0001(17) 0.0060(15)
C55 0.0164(18) 0.0238(14) 0.0274(16) 0.0118(11) 0.0042(13) 0.0013(12)
C56 0.0190(19) 0.0236(15) 0.0270(14) 0.0116(11) 0.0038(13) 0.0025(12)
C57 0.025(2) 0.0267(17) 0.0280(16) 0.0108(12) 0.0020(14) 0.0022(14)
C58 0.027(2) 0.026(2) 0.024(2) 0.0087(18) 0.0020(17) 0.0028(18)
C59 0.041(3) 0.0287(17) 0.028(2) 0.0088(15) -0.004(2) 0.0082(17)
C60 0.018(2) 0.0239(15) 0.037(2) 0.0142(13) 0.0033(16) 0.0014(13)
C61 0.017(2) 0.0232(15) 0.0409(17) 0.0145(12) 0.0011(14) 0.0006(14)
C62 0.019(2) 0.0237(16) 0.0415(17) 0.0139(13) 0.0018(15) 0.0012(14)
C63 0.018(2) 0.0221(14) 0.0425(16) 0.0137(11) 0.0015(13) 0.0009(13)
C64 0.017(2) 0.0213(15) 0.0415(15) 0.0127(11) 0.0021(13) 0.0011(13)
C65 0.0147(18) 0.0211(15) 0.0427(14) 0.0131(11) 0.0026(12) 0.0011(12)
C66 0.0134(19) 0.0217(14) 0.0420(15) 0.0140(11) 0.0032(13) 0.0006(13)
C67 0.014(2) 0.0202(18) 0.042(2) 0.0130(16) 0.0020(17) -0.0005(15)
C68 0.015(2) 0.0203(19) 0.039(2) 0.0117(16) 0.0016(18) 0.0005(16)
C69 0.014(2) 0.019(2) 0.039(3) 0.011(2) 0.0019(19) -0.0007(18)
C70 0.0167(15) 0.0177(17) 0.0429(15) 0.0118(11) 0.0028(11) 0.0038(12)
C71 0.0209(15) 0.0181(15) 0.034(2) 0.0111(13) 0.0019(13) 0.0014(11)
C72 0.0203(15) 0.0196(18) 0.041(3) 0.0081(17) 0.0024(15) 0.0012(12)
C73 0.0255(18) 0.0235(17) 0.057(4) 0.0104(16) 0.0014(18) -0.0029(13)
C74 0.0314(17) 0.0231(17) 0.038(3) 0.0103(16) -0.0026(15) -0.0017(12)
C75 0.0324(17) 0.0200(17) 0.030(3) 0.0116(16) -0.0023(16) -0.0003(13)
C76 0.0261(18) 0.0186(16) 0.041(3) 0.0108(14) 0.0036(17) 0.0036(12)
C77 0.038(2) 0.026(2) 0.067(3) 0.0142(19) -0.010(2) -0.0062(17)
C78 0.039(4) 0.031(5) 0.064(4) 0.013(3) -0.011(3) -0.007(3)
C78A 0.039(3) 0.023(5) 0.071(5) 0.007(4) -0.014(3) -0.003(3)
C79 0.035(4) 0.022(4) 0.055(6) 0.004(4) -0.006(3) -0.002(3)
C79A 0.050(5) 0.036(5) 0.072(4) 0.013(3) -0.012(3) 0.005(4)
C80 0.036(4) 0.018(5) 0.056(6) -0.003(5) -0.009(3) 0.000(3)
C80A 0.057(5) 0.049(7) 0.073(5) 0.009(4) -0.015(3) 0.007(4)
C81 0.049(5) 0.022(6) 0.060(7) 0.002(5) -0.015(4) -0.003(4)
C81A 0.058(6) 0.057(7) 0.073(5) 0.008(5) -0.014(4) 0.007(5)
C82 0.052(6) 0.035(8) 0.081(11) 0.009(8) -0.022(6) -0.001(5)
C82A 0.069(7) 0.064(9) 0.088(11) 0.005(7) -0.005(7) -0.001(6)
C83 0.0247(17) 0.017(2) 0.0537(18) 0.0170(15) 0.0133(14) 0.0098(15)
C84 0.039(2) 0.027(3) 0.0543(19) 0.0147(17) 0.0156(16) -0.0004(19)
C85 0.059(3) 0.034(4) 0.068(2) 0.009(2) 0.033(2) -0.007(2)
C86 0.057(3) 0.034(4) 0.086(3) 0.010(2) 0.033(2) -0.007(2)
C87 0.041(2) 0.027(3) 0.086(3) 0.013(2) 0.031(2) 0.003(2)
C88 0.0249(18) 0.027(3) 0.071(2) 0.016(2) 0.0141(16) 0.0058(16)
C89 0.081(3) 0.081(5) 0.103(3) -0.002(3) 0.055(3) -0.025(3)
C90 0.082(4) 0.095(6) 0.137(9) -0.012(5) 0.050(4) -0.014(4)
C90A 0.135(10) 0.182(13) 0.099(4) 0.007(3) 0.051(3) -0.079(10)
C91 0.087(5) 0.091(6) 0.088(12) -0.001(5) 0.047(6) -0.015(4)
C91A 0.39(3) 0.28(2) 0.158(8) 0.086(10) -0.046(13) -0.21(2)
C92 0.091(6) 0.098(7) 0.088(13) -0.013(6) 0.041(7) -0.009(5)
C92A 0.38(3) 0.21(2) 0.144(12) 0.036(15) -0.038(15) -0.146(19)
C93 0.099(8) 0.100(7) 0.13(2) -0.023(7) 0.018(9) -0.005(5)
C93A 0.37(3) 0.20(2) 0.195(19) 0.034(17) -0.037(17) -0.142(19)
C94 0.100(9) 0.107(9) 0.101(19) -0.025(10) 0.021(11) -0.001(7)
C94A 0.36(3) 0.20(2) 0.09(2) 0.057(17) -0.07(3) -0.14(2)
Br1 0.0407(4) 0.0369(4) 0.0316(4) 0.0114(3) -0.0047(3) -0.0020(3)
Br2 0.0344(4) 0.0472(4) 0.0331(4) 0.0202(3) 0.0017(3) 0.0018(3)
C95 0.031(3) 0.033(2) 0.0299(18) 0.0133(16) -0.0009(17) -0.004(2)
Br1A 0.547(17) 0.288(9) 0.195(4) 0.009(4) -0.064(5) 0.111(10)
Br3 0.1025(11) 0.0877(10) 0.1931(18) 0.0302(11) 0.0723(12) -0.0018(8)
Br4 0.078(3) 0.171(6) 0.143(5) -0.009(4) 0.019(3) 0.015(3)
C96 0.080(5) 0.119(4) 0.175(4) 0.000(4) 0.015(4) 0.024(3)

loop_
_atom_type_symbol
_atom_type_description
_atom_type_scat_dispersion_real
_atom_type_scat_dispersion_imag
_atom_type_scat_source
C C 0.0033 0.0016 'International Tables Vol C Tables 4.2.6.8 and 6.1.1.4'
H H 0.0000 0.0000 'International Tables Vol C Tables 4.2.6.8 and 6.1.1.4'
Br Br -0.2901 2.4595 'International Tables Vol C Tables 4.2.6.8 and 6.1.1.4'
N N 0.0061 0.0033 'International Tables Vol C Tables 4.2.6.8 and 6.1.1.4'
O O 0.0106 0.0060 'International Tables Vol C Tables 4.2.6.8 and 6.1.1.4'
S S 0.1246 0.1234 'International Tables Vol C Tables 4.2.6.8 and 6.1.1.4'

loop_
_geom_angle_atom_site_label_1
_geom_angle_atom_site_label_2
_geom_angle_atom_site_label_3
_geom_angle
_geom_angle_site_symmetry_1
_geom_angle_site_symmetry_3
C17 S1 C16 89.4(3) . .
C19 S2 C14 91.1(3) . .
C9 C1 C2 108.1(5) . .
C13 C1 C2 126.5(5) . .
C13 C1 C9 125.4(6) . .
O1 C2 C1 126.8(6) . .
O1 C2 C3 127.2(6) . .
C1 C2 C3 105.9(5) . .
C4 C3 C2 128.0(6) . .
C4 C3 C8 122.1(6) . .
C8 C3 C2 109.9(5) . .
C3 C4 H4 121.0 . .
C3 C4 C5 118.0(6) . .
C5 C4 H4 121.0 . .
C4 C5 H5 120.0 . .
C4 C5 C6 119.9(6) . .
C6 C5 H5 120.0 . .
C5 C6 H6 119.3 . .
C7 C6 C5 121.5(6) . .
C7 C6 H6 119.3 . .
C6 C7 H7 120.5 . .
C6 C7 C8 119.1(6) . .
C8 C7 H7 120.5 . .
C3 C8 C7 119.4(6) . .
C3 C8 C9 108.9(5) . .
C7 C8 C9 131.7(6) . .
C1 C9 C8 107.1(5) . .
C10 C9 C1 127.9(5) . .
C10 C9 C8 125.0(5) . .
C9 C10 C11 123.7(6) . .
C9 C10 C12 123.8(5) . .
C12 C10 C11 112.4(5) . .
N1 C11 C10 175.2(7) . .
N2 C12 C10 177.7(7) . .
C1 C13 H13 112.7 . .
C1 C13 C14 134.6(6) . .
C14 C13 H13 112.7 . .
C13 C14 S2 130.8(5) . .
C15 C14 S2 111.4(4) . .
C15 C14 C13 117.7(5) . .
C14 C15 H15 123.9 . .
C16 C15 C14 112.3(5) . .
C16 C15 H15 123.9 . .
C15 C16 S1 133.3(5) . .
C15 C16 C19 113.8(5) . .
C19 C16 S1 112.9(4) . .
C18 C17 S1 114.7(4) . .
C18 C17 C20 111.4(5) . .
C20 C17 S1 133.8(4) . .
C17 C18 C19 111.2(5) . .
C17 C18 C23 110.5(5) . 2_665
C19 C18 C23 138.2(5) . 2_665
C16 C19 S2 111.4(4) . .
C16 C19 C18 111.8(5) . .
C18 C19 S2 136.8(5) . .
C21 C20 C17 130.8(5) . .
C21 C20 C22 122.9(5) . 2_665
C22 C20 C17 106.3(5) 2_665 .
C20 C21 H21 121.7 . .
C22 C21 C20 116.6(5) . .
C22 C21 H21 121.7 . .
C20 C22 C23 111.6(5) 2_665 .
C21 C22 C20 120.6(5) . 2_665
C21 C22 C23 127.8(5) . .
C18 C23 C22 100.1(4) 2_665 .
C18 C23 C24 108.0(4) 2_665 .
C18 C23 C36 114.6(4) 2_665 .
C22 C23 C36 107.4(4) . .
C24 C23 C22 112.3(5) . .
C24 C23 C36 113.6(5) . .
C25 C24 C23 121.9(5) . .
C25 C24 C29 117.2(6) . .
C29 C24 C23 120.8(5) . .
C24 C25 H25 118.9 . .
C24 C25 C26 122.2(6) . .
C26 C25 H25 118.9 . .
C25 C26 H26 119.4 . .
C25 C26 C27 121.3(6) . .
C27 C26 H26 119.4 . .
C26 C27 C28 116.8(5) . .
C26 C27 C30 122.4(6) . .
C28 C27 C30 120.8(7) . .
C27 C28 H28 119.1 . .
C29 C28 C27 121.7(6) . .
C29 C28 H28 119.1 . .
C24 C29 H29 119.6 . .
C28 C29 C24 120.8(6) . .
C28 C29 H29 119.6 . .
C27 C30 H30A 108.1 . .
C27 C30 H30B 108.1 . .
H30A C30 H30B 107.3 . .
C31 C30 C27 117.0(6) . .
C31 C30 H30A 108.1 . .
C31 C30 H30B 108.1 . .
C30 C31 H31A 108.5 . .
C30 C31 H31B 108.5 . .
H31A C31 H31B 107.5 . .
C32 C31 C30 115.1(9) . .
C32 C31 H31A 108.5 . .
C32 C31 H31B 108.5 . .
C31 C32 H32A 108.0 . .
C31 C32 H32B 108.0 . .
C31 C32 C33 117.1(10) . .
H32A C32 H32B 107.3 . .
C33 C32 H32A 108.0 . .
C33 C32 H32B 108.0 . .
C32 C33 H33A 108.1 . .
C32 C33 H33B 108.1 . .
C32 C33 C34 116.6(9) . .
H33A C33 H33B 107.3 . .
C34 C33 H33A 108.1 . .
C34 C33 H33B 108.1 . .
C33 C34 H34A 107.8 . .
C33 C34 H34B 107.8 . .
H34A C34 H34B 107.1 . .
C35 C34 C33 118.1(9) . .
C35 C34 H34A 107.8 . .
C35 C34 H34B 107.8 . .
C34 C35 H35A 109.5 . .
C34 C35 H35B 109.5 . .
C34 C35 H35C 109.5 . .
H35A C35 H35B 109.5 . .
H35A C35 H35C 109.5 . .
H35B C35 H35C 109.5 . .
C37 C36 C23 120.8(5) . .
C37 C36 C41 118.5(5) . .
C41 C36 C23 120.4(5) . .
C36 C37 H37 119.7 . .
C38 C37 C36 120.7(6) . .
C38 C37 H37 119.7 . .
C37 C38 H38 119.1 . .
C37 C38 C39 121.8(6) . .
C39 C38 H38 119.1 . .
C38 C39 C42 120.8(6) . .
C40 C39 C38 116.7(5) . .
C40 C39 C42 122.3(6) . .
C39 C40 H40 119.0 . .
C39 C40 C41 121.9(6) . .
C41 C40 H40 119.0 . .
C36 C41 H41 119.9 . .
C40 C41 C36 120.3(6) . .
C40 C41 H41 119.9 . .
C39 C42 H42A 108.5 . .
C39 C42 H42B 108.5 . .
H42A C42 H42B 107.5 . .
C43 C42 C39 115.1(6) . .
C43 C42 H42A 108.5 . .
C43 C42 H42B 108.5 . .
C42 C43 H43A 107.1 . .
C42 C43 H43B 107.1 . .
H43A C43 H43B 106.8 . .
C44 C43 C42 121.0(8) . .
C44 C43 H43A 107.1 . .
C44 C43 H43B 107.1 . .
C43 C44 H44A 107.3 . .
C43 C44 H44B 107.3 . .
C43 C44 C45 120.0(9) . .
H44A C44 H44B 106.9 . .
C45 C44 H44A 107.3 . .
C45 C44 H44B 107.3 . .
C44 C45 H45A 108.1 . .
C44 C45 H45B 108.1 . .
C44 C45 C46 116.9(8) . .
H45A C45 H45B 107.3 . .
C46 C45 H45A 108.1 . .
C46 C45 H45B 108.1 . .
C45 C46 H46A 109.3 . .
C45 C46 H46B 109.3 . .
C45 C46 H46C 107.9 . .
C45 C46 H46D 107.9 . .
H46A C46 H46B 108.0 . .
H46C C46 H46D 107.2 . .
C47 C46 C45 111.4(14) . .
C47 C46 H46A 109.3 . .
C47 C46 H46B 109.3 . .
C47A C46 C45 117.4(9) . .
C47A C46 H46C 107.9 . .
C47A C46 H46D 107.9 . .
C46 C47 H47A 109.5 . .
C46 C47 H47B 109.5 . .
C46 C47 H47C 109.5 . .
H47A C47 H47B 109.5 . .
H47A C47 H47C 109.5 . .
H47B C47 H47C 109.5 . .
C46 C47A H47D 109.5 . .
C46 C47A H47E 109.5 . .
C46 C47A H47F 109.5 . .
H47D C47A H47E 109.5 . .
H47D C47A H47F 109.5 . .
H47E C47A H47F 109.5 . .
C64 S3 C63 89.8(3) . .
C66 S4 C61 91.4(3) . .
C49 C48 C56 107.0(5) . .
C60 C48 C49 126.1(5) . .
C60 C48 C56 126.8(6) . .
O2 C49 C48 126.9(6) . .
O2 C49 C50 125.7(6) . .
C48 C49 C50 107.4(5) . .
C51 C50 C49 127.8(6) . .
C51 C50 C55 122.9(6) . .
C55 C50 C49 109.3(5) . .
C50 C51 H51 121.0 . .
C50 C51 C52 117.9(6) . .
C52 C51 H51 121.0 . .
C51 C52 H52 120.1 . .
C53 C52 C51 119.9(6) . .
C53 C52 H52 120.1 . .
C52 C53 H53 119.0 . .
C54 C53 C52 122.1(6) . .
C54 C53 H53 119.0 . .
C53 C54 H54 120.5 . .
C53 C54 C55 119.0(6) . .
C55 C54 H54 120.5 . .
C50 C55 C56 108.9(5) . .
C54 C55 C50 118.2(6) . .
C54 C55 C56 132.9(6) . .
C48 C56 C55 107.4(5) . .
C57 C56 C48 128.2(6) . .
C57 C56 C55 124.4(5) . .
C56 C57 C58 122.5(6) . .
C56 C57 C59 123.8(6) . .
C58 C57 C59 113.7(6) . .
N3 C58 C57 177.5(7) . .
N4 C59 C57 176.9(8) . .
C48 C60 H60 113.3 . .
C48 C60 C61 133.4(6) . .
C61 C60 H60 113.3 . .
C60 C61 S4 128.5(5) . .
C62 C61 S4 111.4(5) . .
C62 C61 C60 120.1(6) . .
C61 C62 H62 123.6 . .
C61 C62 C63 112.8(6) . .
C63 C62 H62 123.6 . .
C62 C63 S3 135.4(6) . .
C62 C63 C66 112.6(6) . .
C66 C63 S3 112.1(4) . .
C65 C64 S3 115.1(5) . .
C65 C64 C67 109.6(6) . .
C67 C64 S3 135.3(5) . .
C64 C65 C66 110.7(6) . .
C64 C65 C70 112.0(5) . .
C66 C65 C70 137.2(6) . .
C63 C66 S4 111.8(4) . .
C65 C66 S4 135.8(5) . .
C65 C66 C63 112.3(6) . .
C68 C67 C64 130.9(6) . .
C68 C67 C69 121.8(6) . 2_656
C69 C67 C64 107.3(5) 2_656 .
C67 C68 H68 121.4 . .
C69 C68 C67 117.2(6) . .
C69 C68 H68 121.4 . .
C67 C69 C70 111.2(5) 2_656 2_656
C68 C69 C67 121.0(6) . 2_656
C68 C69 C70 127.8(6) . 2_656
C65 C70 C69 99.9(5) . 2_656
C65 C70 C71 109.2(5) . .
C65 C70 C83 113.3(5) . .
C71 C70 C69 112.8(5) . 2_656
C71 C70 C83 113.2(5) . .
C83 C70 C69 107.7(5) . 2_656
C72 C71 C70 122.4(5) . .
C72 C71 C76 118.0(5) . .
C76 C71 C70 119.6(5) . .
C71 C72 H72 119.4 . .
C71 C72 C73 121.1(6) . .
C73 C72 H72 119.4 . .
C72 C73 H73 119.4 . .
C74 C73 C72 121.2(6) . .
C74 C73 H73 119.4 . .
C73 C74 C77 121.7(6) . .
C75 C74 C73 117.4(5) . .
C75 C74 C77 120.9(6) . .
C74 C75 H75 119.3 . .
C74 C75 C76 121.5(6) . .
C76 C75 H75 119.3 . .
C71 C76 H76 119.6 . .
C75 C76 C71 120.8(6) . .
C75 C76 H76 119.6 . .
C74 C77 H77C 107.6 . .
C74 C77 H77D 107.6 . .
C74 C77 H77A 108.1 . .
C74 C77 H77B 108.1 . .
H77C C77 H77D 107.0 . .
H77A C77 H77B 107.3 . .
C78 C77 C74 119.0(6) . .
C78 C77 H77C 107.6 . .
C78 C77 H77D 107.6 . .
C78A C77 C74 116.8(7) . .
C78A C77 H77A 108.1 . .
C78A C77 H77B 108.1 . .
C77 C78 H78A 106.6 . .
C77 C78 H78B 106.6 . .
C77 C78 C79 123.1(11) . .
H78A C78 H78B 106.5 . .
C79 C78 H78A 106.6 . .
C79 C78 H78B 106.6 . .
C77 C78A H78C 107.0 . .
C77 C78A H78D 107.0 . .
H78C C78A H78D 106.8 . .
C79A C78A C77 121.2(8) . .
C79A C78A H78C 107.0 . .
C79A C78A H78D 107.0 . .
C78 C79 H79A 102.0 . .
C78 C79 H79B 102.0 . .
C78 C79 C80 140.2(11) . .
H79A C79 H79B 104.8 . .
C80 C79 H79A 102.0 . .
C80 C79 H79B 102.0 . .
C78A C79A H79C 104.1 . .
C78A C79A H79D 104.1 . .
C78A C79A C80A 132.4(14) . .
H79C C79A H79D 105.5 . .
C80A C79A H79C 104.1 . .
C80A C79A H79D 104.1 . .
C79 C80 H80A 107.9 . .
C79 C80 H80B 107.9 . .
H80A C80 H80B 107.2 . .
C81 C80 C79 117.6(8) . .
C81 C80 H80A 107.9 . .
C81 C80 H80B 107.9 . .
C79A C80A H80C 109.4 . .
C79A C80A H80D 109.4 . .
C79A C80A C81A 111.3(13) . .
H80C C80A H80D 108.0 . .
C81A C80A H80C 109.4 . .
C81A C80A H80D 109.4 . .
C80 C81 H81A 108.0 . .
C80 C81 H81B 108.0 . .
C80 C81 C82 117.3(8) . .
H81A C81 H81B 107.2 . .
C82 C81 H81A 108.0 . .
C82 C81 H81B 108.0 . .
C80A C81A H81C 108.0 . .
C80A C81A H81D 108.0 . .
C80A C81A C82A 117.2(8) . .
H81C C81A H81D 107.2 . .
C82A C81A H81C 108.0 . .
C82A C81A H81D 108.0 . .
C81 C82 H82A 109.5 . .
C81 C82 H82B 109.5 . .
C81 C82 H82C 109.5 . .
H82A C82 H82B 109.5 . .
H82A C82 H82C 109.5 . .
H82B C82 H82C 109.5 . .
C81A C82A H82D 109.5 . .
C81A C82A H82E 109.5 . .
C81A C82A H82F 109.5 . .
H82D C82A H82E 109.5 . .
H82D C82A H82F 109.5 . .
H82E C82A H82F 109.5 . .
C84 C83 C70 120.5(6) . .
C88 C83 C70 121.1(7) . .
C88 C83 C84 118.3(6) . .
C83 C84 H84 119.9 . .
C85 C84 C83 120.2(7) . .
C85 C84 H84 119.9 . .
C84 C85 H85 119.3 . .
C84 C85 C86 121.3(9) . .
C86 C85 H85 119.3 . .
C85 C86 C89 120.3(9) . .
C87 C86 C85 117.1(7) . .
C87 C86 C89 122.4(8) . .
C86 C87 H87 119.4 . .
C88 C87 C86 121.3(8) . .
C88 C87 H87 119.4 . .
C83 C88 H88 119.1 . .
C87 C88 C83 121.8(8) . .
C87 C88 H88 119.1 . .
C86 C89 H89A 107.3 . .
C86 C89 H89B 107.3 . .
C86 C89 H89C 106.0 . .
C86 C89 H89D 106.0 . .
H89A C89 H89B 106.9 . .
H89C C89 H89D 106.3 . .
C90 C89 C86 120.3(9) . .
C90 C89 H89A 107.3 . .
C90 C89 H89B 107.3 . .
C90A C89 C86 125.5(14) . .
C90A C89 H89C 106.0 . .
C90A C89 H89D 106.0 . .
C89 C90 H90A 112.0 . .
C89 C90 H90B 112.0 . .
C89 C90 C91 99.1(12) . .
H90A C90 H90B 109.6 . .
C91 C90 H90A 112.0 . .
C91 C90 H90B 112.0 . .
C89 C90A H90C 107.4 . .
C89 C90A H90D 107.4 . .
C89 C90A C91A 119.6(10) . .
H90C C90A H90D 106.9 . .
C91A C90A H90C 107.4 . .
C91A C90A H90D 107.4 . .
C90 C91 H91A 112.3 . .
C90 C91 H91B 112.3 . .
C90 C91 C92 97.3(12) . .
H91A C91 H91B 109.9 . .
C92 C91 H91A 112.3 . .
C92 C91 H91B 112.3 . .
C90A C91A H91C 108.0 . .
C90A C91A H91D 108.0 . .
C90A C91A C92A 117.0(9) . .
H91C C91A H91D 107.3 . .
C92A C91A H91C 108.0 . .
C92A C91A H91D 108.0 . .
C91 C92 H92A 107.8 . .
C91 C92 H92B 107.8 . .
C91 C92 C93 118.1(9) . .
H92A C92 H92B 107.1 . .
C93 C92 H92A 107.8 . .
C93 C92 H92B 107.8 . .
C91A C92A H92C 108.0 . .
C91A C92A H92D 108.0 . .
H92C C92A H92D 107.2 . .
C93A C92A C91A 117.2(9) . .
C93A C92A H92C 108.0 . .
C93A C92A H92D 108.0 . .
C92 C93 H93A 108.0 . .
C92 C93 H93B 108.0 . .
C92 C93 C94 117.1(9) . .
H93A C93 H93B 107.3 . .
C94 C93 H93A 108.0 . .
C94 C93 H93B 108.0 . .
C92A C93A H93C 107.8 . .
C92A C93A H93D 107.8 . .
H93C C93A H93D 107.1 . .
C94A C93A C92A 118.1(10) . .
C94A C93A H93C 107.8 . .
C94A C93A H93D 107.8 . .
C93 C94 H94A 109.5 . .
C93 C94 H94B 109.5 . .
C93 C94 H94C 109.5 . .
H94A C94 H94B 109.5 . .
H94A C94 H94C 109.5 . .
H94B C94 H94C 109.5 . .
C93A C94A H94D 109.5 . .
C93A C94A H94E 109.5 . .
C93A C94A H94F 109.5 . .
H94D C94A H94E 109.5 . .
H94D C94A H94F 109.5 . .
H94E C94A H94F 109.5 . .
Br1 C95 H95A 109.1 . .
Br1 C95 H95B 109.1 . .
Br2 C95 Br1 112.3(4) . .
Br2 C95 H95A 109.1 . .
Br2 C95 H95B 109.1 . .
H95A C95 H95B 107.9 . .
Br1A C96 H96C 110.5 . .
Br1A C96 H96D 110.5 . .
Br3 C96 Br1A 106.3(10) . .
Br3 C96 Br4 123.8(8) . .
Br3 C96 H96C 110.5 . .
Br3 C96 H96D 110.5 . .
Br3 C96 H96A 106.4 . .
Br3 C96 H96B 106.4 . .
Br4 C96 H96A 106.4 . .
Br4 C96 H96B 106.4 . .
H96C C96 H96D 108.7 . .
H96A C96 H96B 106.5 . .

loop_
_geom_bond_atom_site_label_1
_geom_bond_atom_site_label_2
_geom_bond_distance
_geom_bond_site_symmetry_2
S1 C16 1.734(6) .
S1 C17 1.728(6) .
S2 C14 1.756(6) .
S2 C19 1.723(6) .
O1 C2 1.220(7) .
N1 C11 1.135(8) .
N2 C12 1.151(9) .
C1 C2 1.473(9) .
C1 C9 1.458(8) .
C1 C13 1.375(8) .
C2 C3 1.484(8) .
C3 C4 1.382(9) .
C3 C8 1.387(9) .
C4 H4 0.9500 .
C4 C5 1.391(9) .
C5 H5 0.9500 .
C5 C6 1.397(10) .
C6 H6 0.9500 .
C6 C7 1.370(9) .
C7 H7 0.9500 .
C7 C8 1.392(8) .
C8 C9 1.481(8) .
C9 C10 1.375(9) .
C10 C11 1.440(8) .
C10 C12 1.430(9) .
C13 H13 0.9500 .
C13 C14 1.416(8) .
C14 C15 1.405(8) .
C15 H15 0.9500 .
C15 C16 1.382(8) .
C16 C19 1.410(8) .
C17 C18 1.379(8) .
C17 C20 1.444(7) .
C18 C19 1.414(7) .
C18 C23 1.522(8) 2_665
C20 C21 1.394(8) .
C20 C22 1.413(8) 2_665
C21 H21 0.9500 .
C21 C22 1.384(7) .
C22 C20 1.413(8) 2_665
C22 C23 1.536(8) .
C23 C18 1.522(8) 2_665
C23 C24 1.531(8) .
C23 C36 1.541(8) .
C24 C25 1.380(8) .
C24 C29 1.393(9) .
C25 H25 0.9500 .
C25 C26 1.382(9) .
C26 H26 0.9500 .
C26 C27 1.383(10) .
C27 C28 1.402(10) .
C27 C30 1.494(6) .
C28 H28 0.9500 .
C28 C29 1.384(9) .
C29 H29 0.9500 .
C30 H30A 0.9900 .
C30 H30B 0.9900 .
C30 C31 1.483(7) .
C31 H31A 0.9900 .
C31 H31B 0.9900 .
C31 C32 1.480(7) .
C32 H32A 0.9900 .
C32 H32B 0.9900 .
C32 C33 1.487(8) .
C33 H33A 0.9900 .
C33 H33B 0.9900 .
C33 C34 1.488(8) .
C34 H34A 0.9900 .
C34 H34B 0.9900 .
C34 C35 1.478(8) .
C35 H35A 0.9800 .
C35 H35B 0.9800 .
C35 H35C 0.9800 .
C36 C37 1.380(9) .
C36 C41 1.392(8) .
C37 H37 0.9500 .
C37 C38 1.379(9) .
C38 H38 0.9500 .
C38 C39 1.405(9) .
C39 C40 1.379(9) .
C39 C42 1.496(6) .
C40 H40 0.9500 .
C40 C41 1.392(9) .
C41 H41 0.9500 .
C42 H42A 0.9900 .
C42 H42B 0.9900 .
C42 C43 1.496(7) .
C43 H43A 0.9900 .
C43 H43B 0.9900 .
C43 C44 1.482(7) .
C44 H44A 0.9900 .
C44 H44B 0.9900 .
C44 C45 1.489(7) .
C45 H45A 0.9900 .
C45 H45B 0.9900 .
C45 C46 1.489(7) .
C46 H46A 0.9900 .
C46 H46B 0.9900 .
C46 H46C 0.9900 .
C46 H46D 0.9900 .
C46 C47 1.480(8) .
C46 C47A 1.482(8) .
C47 H47A 0.9800 .
C47 H47B 0.9800 .
C47 H47C 0.9800 .
C47A H47D 0.9800 .
C47A H47E 0.9800 .
C47A H47F 0.9800 .
S3 C63 1.737(6) .
S3 C64 1.719(7) .
S4 C61 1.753(7) .
S4 C66 1.710(6) .
O2 C49 1.216(8) .
N3 C58 1.159(8) .
N4 C59 1.123(9) .
C48 C49 1.477(9) .
C48 C56 1.478(8) .
C48 C60 1.358(9) .
C49 C50 1.480(8) .
C50 C51 1.372(9) .
C50 C55 1.407(8) .
C51 H51 0.9500 .
C51 C52 1.391(9) .
C52 H52 0.9500 .
C52 C53 1.388(9) .
C53 H53 0.9500 .
C53 C54 1.375(9) .
C54 H54 0.9500 .
C54 C55 1.393(8) .
C55 C56 1.483(9) .
C56 C57 1.372(9) .
C57 C58 1.429(8) .
C57 C59 1.447(9) .
C60 H60 0.9500 .
C60 C61 1.418(8) .
C61 C62 1.391(9) .
C62 H62 0.9500 .
C62 C63 1.396(8) .
C63 C66 1.417(9) .
C64 C65 1.381(9) .
C64 C67 1.459(8) .
C65 C66 1.412(8) .
C65 C70 1.512(9) .
C67 C68 1.406(8) .
C67 C69 1.407(9) 2_656
C68 H68 0.9500 .
C68 C69 1.374(9) .
C69 C67 1.407(9) 2_656
C69 C70 1.546(8) 2_656
C70 C69 1.546(8) 2_656
C70 C71 1.532(8) .
C70 C83 1.534(9) .
C71 C72 1.382(8) .
C71 C76 1.398(8) .
C72 H72 0.9500 .
C72 C73 1.399(9) .
C73 H73 0.9500 .
C73 C74 1.393(9) .
C74 C75 1.392(9) .
C74 C77 1.486(6) .
C75 H75 0.9500 .
C75 C76 1.394(9) .
C76 H76 0.9500 .
C77 H77C 0.9900 .
C77 H77D 0.9900 .
C77 H77A 0.9900 .
C77 H77B 0.9900 .
C77 C78 1.465(7) .
C77 C78A 1.473(7) .
C78 H78A 0.9900 .
C78 H78B 0.9900 .
C78 C79 1.483(7) .
C78A H78C 0.9900 .
C78A H78D 0.9900 .
C78A C79A 1.454(7) .
C79 H79A 0.9900 .
C79 H79B 0.9900 .
C79 C80 1.485(7) .
C79A H79C 0.9900 .
C79A H79D 0.9900 .
C79A C80A 1.482(7) .
C80 H80A 0.9900 .
C80 H80B 0.9900 .
C80 C81 1.484(7) .
C80A H80C 0.9900 .
C80A H80D 0.9900 .
C80A C81A 1.482(7) .
C81 H81A 0.9900 .
C81 H81B 0.9900 .
C81 C82 1.486(7) .
C81A H81C 0.9900 .
C81A H81D 0.9900 .
C81A C82A 1.483(8) .
C82 H82A 0.9800 .
C82 H82B 0.9800 .
C82 H82C 0.9800 .
C82A H82D 0.9800 .
C82A H82E 0.9800 .
C82A H82F 0.9800 .
C83 C84 1.401(11) .
C83 C88 1.384(9) .
C84 H84 0.9500 .
C84 C85 1.391(11) .
C85 H85 0.9500 .
C85 C86 1.416(12) .
C86 C87 1.393(13) .
C86 C89 1.479(7) .
C87 H87 0.9500 .
C87 C88 1.379(11) .
C88 H88 0.9500 .
C89 H89A 0.9900 .
C89 H89B 0.9900 .
C89 H89C 0.9900 .
C89 H89D 0.9900 .
C89 C90 1.460(8) .
C89 C90A 1.460(8) .
C90 H90A 0.9900 .
C90 H90B 0.9900 .
C90 C91 1.476(8) .
C90A H90C 0.9900 .
C90A H90D 0.9900 .
C90A C91A 1.481(8) .
C91 H91A 0.9900 .
C91 H91B 0.9900 .
C91 C92 1.480(8) .
C91A H91C 0.9900 .
C91A H91D 0.9900 .
C91A C92A 1.487(8) .
C92 H92A 0.9900 .
C92 H92B 0.9900 .
C92 C93 1.483(8) .
C92A H92C 0.9900 .
C92A H92D 0.9900 .
C92A C93A 1.485(8) .
C93 H93A 0.9900 .
C93 H93B 0.9900 .
C93 C94 1.486(8) .
C93A H93C 0.9900 .
C93A H93D 0.9900 .
C93A C94A 1.482(8) .
C94 H94A 0.9800 .
C94 H94B 0.9800 .
C94 H94C 0.9800 .
C94A H94D 0.9800 .
C94A H94E 0.9800 .
C94A H94F 0.9800 .
Br1 C95 1.938(7) .
Br2 C95 1.922(7) .
C95 H95A 0.9900 .
C95 H95B 0.9900 .
Br1A C96 1.83(2) .
Br3 C96 1.811(17) .
Br4 C96 1.960(18) .
C96 H96C 0.9900 .
C96 H96D 0.9900 .
C96 H96A 0.9900 .
C96 H96B 0.9900 .

loop_
_smtbx_masks_void_nr
_smtbx_masks_void_average_x
_smtbx_masks_void_average_y
_smtbx_masks_void_average_z
_smtbx_masks_void_volume
_smtbx_masks_void_count_electrons
1 -0.141 0.000 0.000 434.4 113.3
